data_4000291
loop_
_publ_author_name
'Carmen Parada'
'Josefina Perles'
'Regino Saez-Puche'
'Caridad Ruiz-Valero'
'Natalia Snejko'

_publ_section_title
;
Crystal growth, Structure and Magnetic Properties of a
New Polymorph of Fe2P2O7
;
_journal_name_full 'Chemistry of Materials'
_journal_year 2003
_chemical_formula_sum 'Fe2 O7 P2'
_chemical_formula_weight 285.64
_space_group_IT_number 14
_symmetry_cell_setting monoclinic
_symmetry_space_group_name_Hall '-P 2ybc'
_symmetry_space_group_name_H-M 'P 1 21/c 1'
_atom_sites_solution_hydrogens geom
_atom_sites_solution_primary direct
_atom_sites_solution_secondary difmap
_cell_angle_alpha 90.00
_cell_angle_beta 97.516(2)
_cell_angle_gamma 90.00
_cell_formula_units_Z 2
_cell_length_a 4.4668(6)
_cell_length_b 9.8961(13)
_cell_length_c 5.2077(7)
_cell_measurement_reflns_used 526
_cell_measurement_temperature 296(2)
_cell_measurement_theta_max 30.92
_cell_measurement_theta_min 4.45
_cell_volume 228.22(5)
_diffrn_ambient_temperature 296(2)
_diffrn_detector_area_resol_mean ?
_diffrn_measurement_device_type 'CCD area detector'
_diffrn_measurement_method 'phi and omega scans'
_diffrn_radiation_monochromator graphite
_diffrn_radiation_source 'fine-focus sealed tube'
_diffrn_radiation_type MoK\a
_diffrn_radiation_wavelength 0.71073
_diffrn_reflns_av_R_equivalents 0.0696
_diffrn_reflns_av_sigmaI/netI 0.0562
_diffrn_reflns_limit_h_max 5
_diffrn_reflns_limit_h_min -6
_diffrn_reflns_limit_k_max 14
_diffrn_reflns_limit_k_min -10
_diffrn_reflns_limit_l_max 6
_diffrn_reflns_limit_l_min -7
_diffrn_reflns_number 1711
_diffrn_reflns_theta_max 31.30
_diffrn_reflns_theta_min 4.12
_diffrn_standards_decay_% ?
_diffrn_standards_interval_count ?
_diffrn_standards_interval_time ?
_diffrn_standards_number ?
_exptl_absorpt_coefficient_mu 7.035
_exptl_absorpt_correction_T_max 0.1012
_exptl_absorpt_correction_T_min 0.053
_exptl_absorpt_correction_type sadabs
_exptl_absorpt_process_details ?
_exptl_crystal_colour pale
_exptl_crystal_density_diffrn 4.157
_exptl_crystal_density_meas 0
_exptl_crystal_density_method 'not measured'
_exptl_crystal_description laminar
_exptl_crystal_F_000 276
_exptl_crystal_size_max 0.30
_exptl_crystal_size_mid 0.25
_exptl_crystal_size_min 0.20
_refine_ls_extinction_coef ?
_refine_ls_extinction_method none
_refine_ls_goodness_of_fit_ref 1.055
_refine_ls_hydrogen_treatment mixed
_refine_ls_matrix_type full
_refine_ls_number_parameters 52
_refine_ls_number_reflns 684
_refine_ls_number_restraints 0
_refine_ls_restrained_S_all 1.055
_refine_ls_R_factor_all 0.0495
_refine_ls_R_factor_gt 0.0414
_refine_ls_shift/su_max 0.000
_refine_ls_shift/su_mean 0.000
_refine_ls_structure_factor_coef Fsqd
_refine_ls_weighting_details 'calc w=1/[\s^2^(Fo^2^)+(0.0723P)^2^+0.0000P] where P=(Fo^2^+2Fc^2^)/3'
_refine_ls_weighting_scheme calc
_refine_ls_wR_factor_gt 0.1070
_refine_ls_wR_factor_ref 0.1103
_reflns_number_gt 585
_reflns_number_total 684
_reflns_threshold_expression >2sigma(I)
_cod_depositor_comments
;
The following automatic conversions were performed:
'_symmetry_cell_setting' value 'Monoclinic' changed to 'monoclinic'
according to '/home/saulius/struct/CIF-dictionaries/cif_core.dic'
dictionary named 'cif_core.dic' version 2.4.1 from 2010-06-29.

Automatic conversion script
Id: cif_fix_enum 1527 2010-12-29 10:47:43Z saulius 
;
_cod_original_sg_symbol_H-M P2(1)/c
_cod_database_code 4000291

loop_
_symmetry_equiv_pos_as_xyz
'x, y, z'
'-x, y+1/2, -z+1/2'
'-x, -y, -z'
'x, -y-1/2, z-1/2'

loop_
_atom_site_label
_atom_site_type_symbol
_atom_site_fract_x
_atom_site_fract_y
_atom_site_fract_z
_atom_site_U_iso_or_equiv
_atom_site_adp_type
_atom_site_occupancy
_atom_site_symmetry_multiplicity
_atom_site_calc_flag
_atom_site_refinement_flags
_atom_site_disorder_assembly
_atom_site_disorder_group
Fe1 Fe 0.90305(13) 0.15662(6) 1.08406(11) 0.0052(2) Uani 1 1 d . . .
P2 P 0.3584(3) 0.11106(12) 0.6570(2) 0.0078(3) Uani 1 1 d . . .
O1 O 0.6184(8) 0.2036(4) 0.7621(6) 0.0114(7) Uani 1 1 d . . .
O2 O 0.7871(8) -0.0411(3) 1.1281(6) 0.0132(7) Uani 1 1 d . . .
O4 O 0.5000 0.0000 0.5000 0.0212(11) Uani 1 2 d S . .
O3 O 1.1195(7) 0.3206(3) 0.9629(6) 0.0104(6) Uani 1 1 d . . .

loop_
_atom_site_aniso_label
_atom_site_aniso_U_11
_atom_site_aniso_U_22
_atom_site_aniso_U_33
_atom_site_aniso_U_23
_atom_site_aniso_U_13
_atom_site_aniso_U_12
Fe1 0.0052(3) 0.0059(3) 0.0041(3) 0.0008(2) -0.0009(2) -0.0011(2)
P2 0.0069(5) 0.0090(5) 0.0071(5) -0.0009(4) 0.0000(4) 0.0002(4)
O1 0.0098(16) 0.0150(16) 0.0091(14) 0.0011(12) 0.0005(12) -0.0011(12)
O2 0.0138(16) 0.0124(15) 0.0131(15) 0.0025(12) 0.0004(12) -0.0023(13)
O4 0.021(3) 0.019(3) 0.025(3) -0.006(2) 0.006(2) 0.005(2)
O3 0.0089(16) 0.0122(15) 0.0098(14) -0.0010(11) 0.0002(12) -0.0008(11)
